data_4002425
loop_
_publ_author_name
'Ramos, T.'
'Carvalho, M.D.'
'Ferreira, L.P.'
'Cruz, M.M.'
'Godinho, M.'

_publ_section_title
;
 Structural and magnetic characterization of the series La(1-x) Sr(x)
 Fe0.8 Cr0.2 O(3-delta) (x = 0.2, 0.4, 0.6, and 0.8)
;
_journal_name_full 'Chemistry of Materials (1,1989-)'
_journal_page_first 3860
_journal_page_last 3865
_journal_volume 18
_journal_year 2007
_chemical_formula_sum 'Cr0.2 Fe0.8 La0.2 O3 Sr0.8'
_chemical_name_systematic 'La0.2 Sr0.8 Fe0.8 Cr0.2 O3'
_space_group_IT_number 167
_symmetry_space_group_name_Hall '-R 3 2"c'
_symmetry_space_group_name_H-M 'R -3 c :H'
_cell_angle_alpha 90
_cell_angle_beta 90
_cell_angle_gamma 120
_cell_formula_units_Z 6
_cell_length_a 5.5057
_cell_length_b 5.5057
_cell_length_c 13.4796
_cell_volume 353.861
_citation_journal_id_ASTM CMATEX
_cod_data_source_file Ramos_CMATEX_2007_1304.cif
_cod_data_source_block Cr0.2Fe0.8La0.2O3Sr0.8
_cod_database_code 4002425

loop_
_symmetry_equiv_pos_as_xyz
x,y,z
-y,x-y,z
-x+y,-x,z
y,x,-z+1/2
-x,-x+y,-z+1/2
x-y,-y,-z+1/2
-x,-y,-z
y,-x+y,-z
x-y,x,-z
-y,-x,z-1/2
x,x-y,z-1/2
-x+y,y,z-1/2
x+2/3,y+1/3,z+1/3
-y+2/3,x-y+1/3,z+1/3
-x+y+2/3,-x+1/3,z+1/3
y+2/3,x+1/3,-z+5/6
-x+2/3,-x+y+1/3,-z+5/6
x-y+2/3,-y+1/3,-z+5/6
-x+2/3,-y+1/3,-z+1/3
y+2/3,-x+y+1/3,-z+1/3
x-y+2/3,x+1/3,-z+1/3
-y+2/3,-x+1/3,z-1/6
x+2/3,x-y+1/3,z-1/6
-x+y+2/3,y+1/3,z-1/6
x+1/3,y+2/3,z+2/3
-y+1/3,x-y+2/3,z+2/3
-x+y+1/3,-x+2/3,z+2/3
y+1/3,x+2/3,-z+7/6
-x+1/3,-x+y+2/3,-z+7/6
x-y+1/3,-y+2/3,-z+7/6
-x+1/3,-y+2/3,-z+2/3
y+1/3,-x+y+2/3,-z+2/3
x-y+1/3,x+2/3,-z+2/3
-y+1/3,-x+2/3,z+1/6
x+1/3,x-y+2/3,z+1/6
-x+y+1/3,y+2/3,z+1/6

loop_
_atom_site_label
_atom_site_type_symbol
_atom_site_fract_x
_atom_site_fract_y
_atom_site_fract_z
_atom_site_occupancy
_atom_site_U_iso_or_equiv
Sr1 Sr+2 0 0 0.25 0.8 0.0
La1 La+3 0 0 0.25 0.2 0.0
O1 O-2 0.508 0 0.25 1 0.0
Fe1 Fe+3 0 0 0 0.8 0.0
Cr1 Cr+3 0 0 0 0.2 0.0
